data_4346915
loop_
_publ_author_name
'Sato, Rinta'
'Suzuki, Kosuke'
'Minato, Takuo'
'Yamaguchi, Kazuya'
'Mizuno, Noritaka'

_publ_section_title
;
 Sequential Synthesis of 3d-3d'-4f Heterometallic Heptanuclear Clusters in
 between Lacunary Polyoxometalates.
;
_journal_issue 5
_journal_name_full 'Inorganic chemistry'
_journal_page_first 2023
_journal_page_last 2029
_journal_paper_doi 10.1021/acs.inorgchem.5b02358
_journal_volume 55
_journal_year 2016
_chemical_formula_sum 'C122 Cl12 Cu4 Dy2 F24 Fe N6 O80 Si2 W18'
_chemical_formula_weight 7711.17
_space_group_crystal_system monoclinic
_space_group_IT_number 14
_space_group_name_Hall '-P 2yn'
_space_group_name_H-M_alt 'P 1 21/n 1'
_atom_sites_solution_hydrogens none
_audit_creation_method SHELXL-2013
_cell_angle_alpha 90
_cell_angle_beta 100.6942(4)
_cell_angle_gamma 90
_cell_formula_units_Z 2
_cell_length_a 19.74030(10)
_cell_length_b 20.1328(2)
_cell_length_c 26.5264(2)
_cell_measurement_reflns_used 24212
_cell_measurement_temperature 113(2)
_cell_measurement_theta_max 25.24
_cell_measurement_theta_min 1.99
_cell_volume 10359.22(14)
_computing_cell_refinement HKL2000
_computing_data_collection 'Rigaku CrystalClear'
_computing_data_reduction HKL2000
_computing_structure_refinement 'SHELXL-2013 (Sheldrick, 2013)'
_computing_structure_solution 'SHELXS-97 (Sheldrick, 1990)'
_diffrn_ambient_temperature 113(2)
_diffrn_measured_fraction_theta_full 0.992
_diffrn_measured_fraction_theta_max 0.986
_diffrn_measurement_device_type CCD
_diffrn_radiation_type MoK\a
_diffrn_radiation_wavelength 0.71069
_diffrn_reflns_av_unetI/netI 0.0327
_diffrn_reflns_Laue_measured_fraction_full 0.992
_diffrn_reflns_Laue_measured_fraction_max 0.986
_diffrn_reflns_number 28694
_diffrn_reflns_point_group_measured_fraction_full 0.992
_diffrn_reflns_point_group_measured_fraction_max 0.986
_diffrn_reflns_theta_full 25.240
_diffrn_reflns_theta_max 29.590
_diffrn_reflns_theta_min 1.989
_exptl_absorpt_coefficient_mu 11.389
_exptl_absorpt_correction_T_max 0.796
_exptl_absorpt_correction_T_min 0.478
_exptl_absorpt_correction_type empirical
_exptl_absorpt_process_details 'HKL2000 DENZO SCALEPACK'
_exptl_crystal_colour yellow
_exptl_crystal_density_diffrn 2.472
_exptl_crystal_density_method 'not measured'
_exptl_crystal_description plate
_exptl_crystal_F_000 6936
_exptl_crystal_size_max 0.100
_exptl_crystal_size_mid 0.100
_exptl_crystal_size_min 0.020
_refine_diff_density_max 5.145
_refine_diff_density_min -4.525
_refine_diff_density_rms 0.277
_refine_ls_extinction_method none
_refine_ls_goodness_of_fit_ref 1.013
_refine_ls_hydrogen_treatment none
_refine_ls_matrix_type full
_refine_ls_number_parameters 807
_refine_ls_number_reflns 28691
_refine_ls_number_restraints 1
_refine_ls_restrained_S_all 1.013
_refine_ls_R_factor_all 0.0627
_refine_ls_R_factor_gt 0.0526
_refine_ls_shift/su_max 0.002
_refine_ls_shift/su_mean 0.000
_refine_ls_structure_factor_coef Fsqd
_refine_ls_weighting_details 'w=1/[\s^2^(Fo^2^)+(0.0731P)^2^+174.6156P] where P=(Fo^2^+2Fc^2^)/3'
_refine_ls_weighting_scheme calc
_refine_ls_wR_factor_gt 0.1373
_refine_ls_wR_factor_ref 0.1466
_reflns_Friedel_coverage 0.000
_reflns_number_gt 24518
_reflns_number_total 28691
_reflns_threshold_expression 'I > 2\s(I)'
_cod_data_source_file ic5b02358_si_005.cif
_cod_data_source_block IIIFeCu4Dy2
_cod_original_sg_symbol_H-M 'P 21/n'
_cod_database_code 4346915
_shelx_space_group_comment
;
The symmetry employed for this shelxl refinement is uniquely defined
by the following loop, which should always be used as a source of
symmetry information in preference to the above space-group names.
They are only intended as comments.
;
_shelx_estimated_absorpt_t_min 0.395
_shelx_estimated_absorpt_t_max 0.804
_shelxl_version_number 2013-3

loop_
_space_group_symop_operation_xyz
'x, y, z'
'-x+1/2, y+1/2, -z+1/2'
'-x, -y, -z'
'x-1/2, -y-1/2, z-1/2'

loop_
_atom_site_label
_atom_site_type_symbol
_atom_site_fract_x
_atom_site_fract_y
_atom_site_fract_z
_atom_site_U_iso_or_equiv
_atom_site_adp_type
_atom_site_occupancy
_atom_site_site_symmetry_order
_atom_site_calc_flag
_atom_site_refinement_flags_posn
_atom_site_refinement_flags_occupancy
W1 W 0.37396(2) 0.56998(2) 0.54560(2) 0.02548(7) Uani 1 1 d . .
W2 W 0.54067(2) 0.58547(2) 0.60559(2) 0.02666(7) Uani 1 1 d . .
W3 W 0.66156(2) 0.68324(2) 0.54513(2) 0.03311(8) Uani 1 1 d . .
W4 W 0.61170(2) 0.75168(2) 0.43048(2) 0.02789(7) Uani 1 1 d . .
W5 W 0.42554(2) 0.73629(2) 0.36491(2) 0.02963(8) Uani 1 1 d . .
W6 W 0.31698(2) 0.64404(2) 0.41697(2) 0.03127(8) Uani 1 1 d . .
W7 W 0.35809(2) 0.75277(2) 0.53282(2) 0.03008(8) Uani 1 1 d . .
W8 W 0.52115(2) 0.76915(2) 0.59584(2) 0.02997(8) Uani 1 1 d . .
W9 W 0.47249(2) 0.84056(2) 0.48110(2) 0.02786(7) Uani 1 1 d . .
Dy1 Dy 0.55932(2) 0.65494(2) 0.32296(2) 0.03475(9) Uani 1 1 d . .
Cu1 Cu 0.61509(5) 0.59148(5) 0.44159(4) 0.02785(19) Uani 1 1 d . .
Cu2 Cu 0.44472(5) 0.57436(5) 0.37974(4) 0.02735(19) Uani 1 1 d . .
Fe1 Fe 0.5000 0.5000 0.5000 0.0235(3) Uani 1 2 d S P
Si1 Si 0.48749(11) 0.66651(10) 0.48639(8) 0.0219(4) Uani 1 1 d . .
O1 O 0.4107(3) 0.4882(3) 0.5242(2) 0.0271(11) Uani 1 1 d . .
O2 O 0.4531(3) 0.4992(3) 0.4267(2) 0.0266(11) Uani 1 1 d . .
O3 O 0.6879(3) 0.6109(3) 0.5016(2) 0.0308(12) Uani 1 1 d . .
O4 O 0.6377(3) 0.6707(3) 0.4035(2) 0.0334(13) Uani 1 1 d . .
O5 O 0.4426(3) 0.6514(3) 0.3323(2) 0.0298(12) Uani 1 1 d . .
O6 O 0.3456(3) 0.5768(3) 0.3764(2) 0.0295(12) Uani 1 1 d . .
O7 O 0.3065(3) 0.5375(3) 0.5700(2) 0.0326(12) Uani 1 1 d . .
O8 O 0.5748(3) 0.5624(3) 0.6673(2) 0.0338(13) Uani 1 1 d . .
O9 O 0.7385(3) 0.6914(3) 0.5865(2) 0.0344(13) Uani 1 1 d . .
O10 O 0.6536(3) 0.8093(3) 0.3995(2) 0.0348(13) Uani 1 1 d . .
O11 O 0.4090(3) 0.7857(3) 0.3115(2) 0.0351(13) Uani 1 1 d . .
O12 O 0.2292(3) 0.6384(3) 0.4003(2) 0.0343(13) Uani 1 1 d . .
O13 O 0.4447(3) 0.5663(3) 0.6071(2) 0.0277(11) Uani 1 1 d . .
O14 O 0.6172(3) 0.6157(3) 0.5791(2) 0.0280(11) Uani 1 1 d . .
O15 O 0.6774(3) 0.7441(3) 0.4927(2) 0.0313(12) Uani 1 1 d . .
O16 O 0.5272(3) 0.7392(3) 0.3783(2) 0.0299(12) Uani 1 1 d . .
O17 O 0.3351(3) 0.7099(3) 0.3683(2) 0.0297(12) Uani 1 1 d . .
O18 O 0.3339(3) 0.5873(3) 0.4761(2) 0.0282(11) Uani 1 1 d . .
O19 O 0.4805(3) 0.5984(3) 0.5196(2) 0.0255(11) Uani 1 1 d . .
O20 O 0.5673(3) 0.6745(3) 0.4798(2) 0.0256(11) Uani 1 1 d . .
O21 O 0.4362(3) 0.6616(3) 0.4314(2) 0.0259(11) Uani 1 1 d . .
O22 O 0.4662(3) 0.7320(3) 0.5163(2) 0.0264(11) Uani 1 1 d . .
O23 O 0.3655(3) 0.6625(3) 0.5574(2) 0.0290(12) Uani 1 1 d . .
O24 O 0.5199(3) 0.6770(3) 0.6136(2) 0.0289(12) Uani 1 1 d . .
O25 O 0.6059(3) 0.7453(3) 0.5726(2) 0.0289(12) Uani 1 1 d . .
O26 O 0.5559(3) 0.8106(3) 0.4631(2) 0.0283(11) Uani 1 1 d . .
O27 O 0.4289(3) 0.8007(3) 0.4174(2) 0.0307(12) Uani 1 1 d . .
O28 O 0.3233(3) 0.7169(3) 0.4678(2) 0.0299(12) Uani 1 1 d . .
O29 O 0.4247(3) 0.7759(3) 0.5954(2) 0.0300(12) Uani 1 1 d . .
O30 O 0.5154(3) 0.8455(3) 0.5519(2) 0.0287(12) Uani 1 1 d . .
O31 O 0.3856(3) 0.8331(3) 0.5032(2) 0.0293(12) Uani 1 1 d . .
O32 O 0.2845(3) 0.7806(3) 0.5517(3) 0.0359(14) Uani 1 1 d . .
O33 O 0.5517(4) 0.8062(3) 0.6537(3) 0.0392(15) Uani 1 1 d . .
O34 O 0.4724(3) 0.9230(3) 0.4656(2) 0.0339(13) Uani 1 1 d . .
O35 O 0.5455(3) 0.5697(3) 0.3789(2) 0.0290(12) Uani 1 1 d . .
O36 O 0.5097(4) 0.5796(4) 0.2599(3) 0.0473(17) Uani 1 1 d . .
O37 O 0.6460(4) 0.5850(4) 0.3076(3) 0.0432(16) Uani 1 1 d . .
O38 O 0.5022(4) 0.7176(4) 0.2531(3) 0.0485(18) Uani 1 1 d . .
O39 O 0.6392(4) 0.7285(4) 0.3001(3) 0.0483(17) Uani 1 1 d . .
C1 C 0.4772(8) 0.5090(8) 0.1901(6) 0.072(4) Uiso 1 1 d . .
C2 C 0.5329(6) 0.5370(6) 0.2334(4) 0.048(2) Uiso 1 1 d . .
C3 C 0.5994(6) 0.5125(6) 0.2391(5) 0.052(3) Uiso 1 1 d . .
C4 C 0.6514(6) 0.5396(6) 0.2762(4) 0.045(2) Uiso 1 1 d . .
C5 C 0.7240(7) 0.5151(7) 0.2789(5) 0.058(3) Uiso 1 1 d . .
C6 C 0.4533(7) 0.8024(7) 0.1965(5) 0.056(3) Uiso 1 1 d . .
C7 C 0.5129(6) 0.7736(6) 0.2360(5) 0.051(3) Uiso 1 1 d . .
C8 C 0.5716(7) 0.8098(7) 0.2474(5) 0.063(3) Uiso 1 1 d . .
C9 C 0.6315(6) 0.7836(6) 0.2765(5) 0.051(3) Uiso 1 1 d . .
C10 C 0.6971(7) 0.8241(6) 0.2786(5) 0.053(3) Uiso 1 1 d . .
F1 F 0.4294(5) 0.4760(5) 0.2080(4) 0.092(3) Uiso 1 1 d . .
F2 F 0.5014(6) 0.4680(6) 0.1590(4) 0.101(3) Uiso 1 1 d . .
F3 F 0.4464(7) 0.5582(7) 0.1612(5) 0.116(4) Uiso 1 1 d . .
F4 F 0.7474(5) 0.4812(5) 0.3222(4) 0.081(2) Uiso 1 1 d . .
F5 F 0.7668(5) 0.5651(5) 0.2769(4) 0.085(3) Uiso 1 1 d . .
F6 F 0.7328(6) 0.4752(6) 0.2411(4) 0.096(3) Uiso 1 1 d . .
F7 F 0.3965(4) 0.7713(4) 0.1916(3) 0.070(2) Uiso 1 1 d . .
F8 F 0.4411(5) 0.8667(5) 0.2091(4) 0.081(2) Uiso 1 1 d . .
F9 F 0.4717(5) 0.8053(5) 0.1511(4) 0.081(2) Uiso 1 1 d . .
F10 F 0.6969(5) 0.8803(5) 0.3037(4) 0.092(3) Uiso 1 1 d . .
F11 F 0.7052(7) 0.8421(7) 0.2323(5) 0.117(4) Uiso 1 1 d . .
F12 F 0.7517(9) 0.7945(9) 0.2994(7) 0.156(6) Uiso 1 1 d . .
O1W O 0.6660(4) 0.5171(4) 0.5634(3) 0.055(2) Uiso 1 1 d . .
N101 N 0.2067(4) 0.7890(4) 0.2585(3) 0.0411(18) Uiso 1 1 d . .
C101 C 0.1363(6) 0.7579(6) 0.2566(4) 0.044(2) Uiso 1 1 d . .
C102 C 0.1350(6) 0.6995(6) 0.2928(5) 0.052(3) Uiso 1 1 d . .
C103 C 0.0600(7) 0.6805(7) 0.2922(5) 0.061(3) Uiso 1 1 d . .
C104 C 0.0549(8) 0.6224(8) 0.3300(6) 0.073(4) Uiso 1 1 d . .
C111 C 0.1985(6) 0.8446(6) 0.2188(4) 0.044(2) Uiso 1 1 d . .
C112 C 0.2634(6) 0.8846(6) 0.2180(5) 0.054(3) Uiso 1 1 d . .
C113 C 0.2473(6) 0.9424(6) 0.1794(4) 0.050(2) Uiso 1 1 d . .
C114 C 0.3098(7) 0.9877(6) 0.1809(5) 0.054(3) Uiso 1 1 d . .
C121 C 0.2593(6) 0.7376(6) 0.2490(4) 0.043(2) Uiso 1 1 d . .
C122 C 0.2444(6) 0.7007(6) 0.1980(4) 0.046(2) Uiso 1 1 d . .
C123 C 0.2986(6) 0.6451(6) 0.1989(5) 0.051(3) Uiso 1 1 d . .
C124 C 0.2826(8) 0.5845(7) 0.2309(6) 0.064(3) Uiso 1 1 d . .
C131 C 0.2345(5) 0.8176(5) 0.3123(4) 0.039(2) Uiso 1 1 d . .
C132 C 0.1923(6) 0.8724(6) 0.3306(5) 0.050(2) Uiso 1 1 d . .
C133 C 0.2265(8) 0.8869(8) 0.3885(6) 0.068(4) Uiso 1 1 d . .
C134 C 0.1879(10) 0.9439(10) 0.4092(8) 0.091(5) Uiso 1 1 d . .
N201 N 0.1125(5) 0.6497(5) 0.5391(3) 0.0436(19) Uiso 1 1 d . .
C201 C 0.0634(6) 0.6132(6) 0.5684(5) 0.052(3) Uiso 1 1 d . .
C202 C 0.0995(6) 0.5744(6) 0.6153(5) 0.050(3) Uiso 1 1 d . .
C203 C 0.0438(7) 0.5377(7) 0.6393(5) 0.059(3) Uiso 1 1 d . .
C204 C 0.0770(8) 0.5058(8) 0.6910(6) 0.070(4) Uiso 1 1 d . .
C211 C 0.1599(6) 0.6006(6) 0.5174(4) 0.049(2) Uiso 1 1 d . .
C212 C 0.1214(6) 0.5454(6) 0.4854(5) 0.053(3) Uiso 1 1 d . .
C213 C 0.1751(6) 0.4995(6) 0.4665(5) 0.053(3) Uiso 1 1 d . .
C214 C 0.1410(7) 0.4380(7) 0.4389(5) 0.061(3) Uiso 1 1 d . .
C221 C 0.0672(6) 0.6887(6) 0.4971(5) 0.051(3) Uiso 1 1 d . .
C222 C 0.1059(8) 0.7289(8) 0.4623(6) 0.068(4) Uiso 1 1 d . .
C223 C 0.0575(8) 0.7699(8) 0.4226(6) 0.072(4) Uiso 1 1 d . .
C224 C 0.0213(12) 0.8286(12) 0.4439(9) 0.106(6) Uiso 1 1 d . .
C231 C 0.1609(6) 0.6962(6) 0.5763(4) 0.050(2) Uiso 1 1 d . .
C232 C 0.1234(6) 0.7489(6) 0.6020(5) 0.052(3) Uiso 1 1 d . .
C233 C 0.1758(7) 0.7882(7) 0.6386(5) 0.062(3) Uiso 1 1 d . .
C234 C 0.1431(7) 0.8411(7) 0.6682(5) 0.059(3) Uiso 1 1 d . .
N301 N 0.6527(4) 1.0131(4) 0.4024(3) 0.0350(16) Uiso 1 1 d . .
C301 C 0.6448(5) 1.0834(5) 0.3816(4) 0.039(2) Uiso 1 1 d . .
C302 C 0.6512(6) 1.0912(6) 0.3257(4) 0.046(2) Uiso 1 1 d . .
C303 C 0.6295(6) 1.1623(6) 0.3068(4) 0.049(2) Uiso 1 1 d . .
C304 C 0.6396(7) 1.1758(7) 0.2524(5) 0.059(3) Uiso 1 1 d . .
C311 C 0.7219(5) 0.9838(5) 0.3964(4) 0.042(2) Uiso 1 1 d . .
C312 C 0.7851(6) 1.0207(6) 0.4259(4) 0.049(2) Uiso 1 1 d . .
C313 C 0.8505(8) 0.9851(8) 0.4153(6) 0.069(4) Uiso 1 1 d . .
C314 C 0.9157(9) 1.0191(9) 0.4485(7) 0.082(4) Uiso 1 1 d . .
C321 C 0.5974(5) 0.9675(5) 0.3716(4) 0.0369(19) Uiso 1 1 d . .
C322 C 0.5253(5) 0.9924(5) 0.3656(4) 0.039(2) Uiso 1 1 d . .
C323 C 0.4770(6) 0.9396(6) 0.3373(4) 0.049(2) Uiso 1 1 d . .
C324 C 0.4002(8) 0.9595(8) 0.3331(6) 0.068(4) Uiso 1 1 d . .
C331 C 0.6452(5) 1.0152(5) 0.4584(4) 0.0367(19) Uiso 1 1 d . .
C332 C 0.6641(5) 0.9521(5) 0.4890(4) 0.040(2) Uiso 1 1 d . .
C333 C 0.6461(5) 0.9598(5) 0.5427(4) 0.041(2) Uiso 1 1 d . .
C334 C 0.6765(6) 0.9034(6) 0.5781(4) 0.047(2) Uiso 1 1 d . .
C11 C 0.9377(14) 0.8391(13) 0.2062(11) 0.125(8) Uiso 1 1 d . .
Cl11 Cl 0.8406(3) 0.8464(3) 0.1884(2) 0.1089(16) Uiso 1 1 d . .
Cl12 Cl 0.9604(4) 0.8416(4) 0.2663(3) 0.151(3) Uiso 1 1 d . .
C21 C 0.3329(8) 0.7016(8) 0.0468(6) 0.071(4) Uiso 1 1 d . .
Cl21 Cl 0.3675(3) 0.6201(3) 0.0419(3) 0.1191(18) Uiso 1 1 d . .
Cl22 Cl 0.3867(4) 0.7613(4) 0.0267(3) 0.145(2) Uiso 1 1 d . .
C31 C 0.1203(7) 0.3935(7) 0.5827(5) 0.063(3) Uiso 1 1 d D .
Cl31 Cl 0.2061(8) 0.4059(8) 0.5838(6) 0.265(6) Uiso 1 1 d . .
Cl32 Cl 0.1581(17) 0.3057(12) 0.6074(13) 0.54(2) Uiso 1 1 d D .

loop_
_atom_site_aniso_label
_atom_site_aniso_U_11
_atom_site_aniso_U_22
_atom_site_aniso_U_33
_atom_site_aniso_U_23
_atom_site_aniso_U_13
_atom_site_aniso_U_12
W1 0.02691(14) 0.02129(15) 0.02623(14) 0.00114(11) -0.00030(11) 0.00114(11)
W2 0.03239(16) 0.02006(14) 0.02330(14) 0.00049(10) -0.00582(11) -0.00035(11)
W3 0.03025(16) 0.03090(18) 0.03304(16) 0.00495(13) -0.00746(13) -0.00610(13)
W4 0.03051(16) 0.02055(15) 0.03075(15) 0.00167(11) 0.00081(12) -0.00174(11)
W5 0.03422(17) 0.02572(16) 0.02541(15) 0.00510(11) -0.00365(12) 0.00026(12)
W6 0.02716(15) 0.03231(18) 0.03027(16) 0.00689(13) -0.00523(12) 0.00141(13)
W7 0.03093(16) 0.02091(15) 0.03785(17) -0.00092(12) 0.00492(13) 0.00316(12)
W8 0.03975(18) 0.01977(15) 0.02559(15) -0.00158(11) -0.00645(12) -0.00081(12)
W9 0.03350(16) 0.01883(15) 0.02880(15) 0.00175(11) -0.00064(12) 0.00195(12)
Dy1 0.0420(2) 0.0288(2) 0.03301(19) 0.00130(15) 0.00573(16) -0.00051(16)
Cu1 0.0313(5) 0.0216(5) 0.0287(5) -0.0005(4) 0.0003(4) -0.0010(4)
Cu2 0.0321(5) 0.0225(5) 0.0244(4) 0.0008(3) -0.0024(4) 0.0007(4)
Fe1 0.0267(7) 0.0184(7) 0.0227(7) 0.0001(5) -0.0026(5) 0.0007(6)
Si1 0.0253(9) 0.0166(9) 0.0218(9) 0.0005(7) -0.0013(7) 0.0011(7)
O1 0.026(3) 0.023(3) 0.030(3) -0.001(2) -0.002(2) 0.002(2)
O2 0.030(3) 0.022(3) 0.024(2) 0.003(2) -0.005(2) -0.002(2)
O3 0.029(3) 0.020(3) 0.040(3) 0.002(2) -0.001(2) 0.003(2)
O4 0.042(3) 0.022(3) 0.037(3) 0.003(2) 0.008(3) -0.001(2)
O5 0.035(3) 0.022(3) 0.029(3) 0.003(2) 0.000(2) 0.001(2)
O6 0.034(3) 0.022(3) 0.027(3) -0.002(2) -0.007(2) 0.001(2)
O7 0.033(3) 0.029(3) 0.034(3) 0.004(2) 0.003(2) 0.001(2)
O8 0.040(3) 0.026(3) 0.031(3) -0.003(2) -0.006(2) -0.005(2)
O9 0.039(3) 0.023(3) 0.038(3) 0.001(2) -0.001(3) -0.003(2)
O10 0.042(3) 0.023(3) 0.039(3) -0.002(2) 0.007(3) -0.002(3)
O11 0.042(3) 0.024(3) 0.035(3) 0.002(2) -0.002(3) 0.000(3)
O12 0.037(3) 0.029(3) 0.033(3) 0.002(2) -0.005(2) 0.001(2)
O13 0.037(3) 0.023(3) 0.020(2) -0.001(2) -0.002(2) 0.001(2)
O14 0.033(3) 0.014(2) 0.033(3) 0.002(2) -0.004(2) -0.001(2)
O15 0.033(3) 0.022(3) 0.036(3) 0.001(2) 0.000(2) -0.002(2)
O16 0.037(3) 0.020(3) 0.030(3) -0.001(2) 0.000(2) 0.002(2)
O17 0.030(3) 0.028(3) 0.028(3) 0.002(2) -0.002(2) 0.002(2)
O18 0.030(3) 0.023(3) 0.028(3) 0.003(2) -0.003(2) 0.002(2)
O19 0.033(3) 0.016(2) 0.025(2) 0.0001(19) -0.002(2) 0.000(2)
O20 0.026(3) 0.020(3) 0.029(3) 0.001(2) -0.002(2) -0.001(2)
O21 0.031(3) 0.021(3) 0.022(2) 0.0007(19) -0.004(2) 0.003(2)
O22 0.029(3) 0.021(3) 0.026(3) -0.001(2) -0.002(2) 0.003(2)
O23 0.036(3) 0.018(3) 0.032(3) 0.001(2) 0.003(2) -0.001(2)
O24 0.036(3) 0.020(3) 0.028(3) -0.001(2) 0.001(2) 0.001(2)
O25 0.031(3) 0.020(3) 0.034(3) -0.001(2) 0.000(2) -0.001(2)
O26 0.031(3) 0.025(3) 0.028(3) -0.001(2) 0.004(2) 0.003(2)
O27 0.039(3) 0.023(3) 0.026(3) -0.004(2) -0.002(2) 0.000(2)
O28 0.033(3) 0.022(3) 0.031(3) 0.000(2) -0.003(2) 0.004(2)
O29 0.036(3) 0.022(3) 0.031(3) 0.000(2) 0.002(2) 0.003(2)
O30 0.036(3) 0.022(3) 0.025(3) -0.001(2) -0.002(2) -0.003(2)
O31 0.032(3) 0.025(3) 0.029(3) 0.000(2) 0.001(2) 0.005(2)
O32 0.035(3) 0.024(3) 0.049(4) -0.006(3) 0.010(3) 0.002(2)
O33 0.049(4) 0.027(3) 0.037(3) -0.001(3) -0.004(3) 0.003(3)
O34 0.047(4) 0.023(3) 0.032(3) 0.003(2) 0.007(3) 0.004(3)
O35 0.037(3) 0.020(3) 0.028(3) 0.000(2) 0.001(2) 0.002(2)
O36 0.061(5) 0.039(4) 0.041(4) -0.005(3) 0.007(3) 0.000(3)
O37 0.048(4) 0.037(4) 0.047(4) -0.002(3) 0.012(3) 0.003(3)
O38 0.065(5) 0.044(4) 0.038(4) 0.007(3) 0.012(3) -0.002(4)
O39 0.054(4) 0.042(4) 0.050(4) 0.001(3) 0.014(3) -0.001(3)

loop_
_atom_type_symbol
_atom_type_description
_atom_type_scat_dispersion_real
_atom_type_scat_dispersion_imag
_atom_type_scat_source
W W -0.8490 6.8722 'International Tables Vol C Tables 4.2.6.8 and 6.1.1.4'
Dy Dy -0.1892 4.4098 'International Tables Vol C Tables 4.2.6.8 and 6.1.1.4'
Cu Cu 0.3201 1.2651 'International Tables Vol C Tables 4.2.6.8 and 6.1.1.4'
Fe Fe 0.3463 0.8444 'International Tables Vol C Tables 4.2.6.8 and 6.1.1.4'
Si Si 0.0817 0.0704 'International Tables Vol C Tables 4.2.6.8 and 6.1.1.4'
F F 0.0171 0.0103 'International Tables Vol C Tables 4.2.6.8 and 6.1.1.4'
O O 0.0106 0.0060 'International Tables Vol C Tables 4.2.6.8 and 6.1.1.4'
N N 0.0061 0.0033 'International Tables Vol C Tables 4.2.6.8 and 6.1.1.4'
C C 0.0033 0.0016 'International Tables Vol C Tables 4.2.6.8 and 6.1.1.4'
Cl Cl 0.1484 0.1585 'International Tables Vol C Tables 4.2.6.8 and 6.1.1.4'

loop_
_geom_angle_atom_site_label_1
_geom_angle_atom_site_label_2
_geom_angle_atom_site_label_3
_geom_angle
_geom_angle_site_symmetry_1
_geom_angle_site_symmetry_3
O7 W1 O18 102.9(3) . .
O7 W1 O23 102.4(3) . .
O18 W1 O23 86.9(2) . .
O7 W1 O1 98.4(3) . .
O18 W1 O1 89.0(2) . .
O23 W1 O1 159.2(3) . .
O7 W1 O13 99.0(3) . .
O18 W1 O13 158.0(3) . .
O23 W1 O13 88.3(2) . .
O1 W1 O13 87.9(2) . .
O7 W1 O19 169.2(2) . .
O18 W1 O19 84.6(2) . .
O23 W1 O19 85.5(2) . .
O1 W1 O19 73.8(2) . .
O13 W1 O19 73.7(2) . .
O8 W2 O14 104.1(3) . .
O8 W2 O24 102.0(3) . .
O14 W2 O24 86.2(3) . .
O8 W2 O2 98.0(3) . 3_666
O14 W2 O2 89.9(2) . 3_666
O24 W2 O2 159.9(2) . 3_666
O8 W2 O13 97.9(3) . .
O14 W2 O13 157.8(2) . .
O24 W2 O13 87.6(3) . .
O2 W2 O13 88.6(2) 3_666 .
O8 W2 O19 168.9(2) . .
O14 W2 O19 84.2(2) . .
O24 W2 O19 85.5(2) . .
O2 W2 O19 74.4(2) 3_666 .
O13 W2 O19 74.1(2) . .
O9 W3 O25 101.4(3) . .
O9 W3 O15 99.1(3) . .
O25 W3 O15 92.4(3) . .
O9 W3 O14 101.2(3) . .
O25 W3 O14 86.6(3) . .
O15 W3 O14 159.4(2) . .
O9 W3 O3 98.4(3) . .
O25 W3 O3 159.9(2) . .
O15 W3 O3 87.2(3) . .
O14 W3 O3 86.9(3) . .
O9 W3 O20 171.4(3) . .
O25 W3 O20 84.0(2) . .
O15 W3 O20 73.8(2) . .
O14 W3 O20 85.7(2) . .
O3 W3 O20 76.7(2) . .
O10 W4 O4 102.3(3) . .
O10 W4 O15 99.0(3) . .
O4 W4 O15 94.0(3) . .
O10 W4 O26 99.4(3) . .
O4 W4 O26 156.7(3) . .
O15 W4 O26 90.8(3) . .
O10 W4 O16 99.8(3) . .
O4 W4 O16 83.0(3) . .
O15 W4 O16 161.2(3) . .
O26 W4 O16 85.0(2) . .
O10 W4 O20 173.0(3) . .
O4 W4 O20 78.0(2) . .
O15 W4 O20 74.0(2) . .
O26 W4 O20 81.5(2) . .
O16 W4 O20 87.2(2) . .
O10 W4 Dy1 94.8(2) . .
O4 W4 Dy1 42.3(2) . .
O15 W4 Dy1 136.23(18) . .
O26 W4 Dy1 127.53(17) . .
O16 W4 Dy1 42.68(17) . .
O20 W4 Dy1 90.09(14) . .
O11 W5 O17 99.6(3) . .
O11 W5 O27 100.7(3) . .
O17 W5 O27 93.6(3) . .
O11 W5 O5 99.4(3) . .
O17 W5 O5 91.0(3) . .
O27 W5 O5 158.4(2) . .
O11 W5 O16 99.4(3) . .
O17 W5 O16 160.5(2) . .
O27 W5 O16 87.2(3) . .
O5 W5 O16 81.6(2) . .
O11 W5 O21 172.6(3) . .
O17 W5 O21 74.4(2) . .
O27 W5 O21 84.2(2) . .
O5 W5 O21 76.8(2) . .
O16 W5 O21 86.3(2) . .
O11 W5 Dy1 92.8(2) . .
O17 W5 Dy1 132.00(19) . .
O27 W5 Dy1 129.43(19) . .
O5 W5 Dy1 41.13(18) . .
O16 W5 Dy1 42.36(17) . .
O21 W5 Dy1 88.31(15) . .
O12 W6 O6 101.7(3) . .
O12 W6 O18 100.8(3) . .
O6 W6 O18 90.8(2) . .
O12 W6 O17 100.2(3) . .
O6 W6 O17 90.0(3) . .
O18 W6 O17 158.5(2) . .
O12 W6 O28 99.1(3) . .
O6 W6 O28 159.2(2) . .
O18 W6 O28 84.5(2) . .
O17 W6 O28 87.2(3) . .
O12 W6 O21 172.8(3) . .
O6 W6 O21 78.6(2) . .
O18 W6 O21 86.5(2) . .
O17 W6 O21 72.6(2) . .
O28 W6 O21 80.9(2) . .
O32 W7 O28 102.0(3) . .
O32 W7 O31 99.4(3) . .
O28 W7 O31 91.8(3) . .
O32 W7 O23 103.0(3) . .
O28 W7 O23 86.5(3) . .
O31 W7 O23 157.4(3) . .
O32 W7 O29 98.4(3) . .
O28 W7 O29 159.5(3) . .
O31 W7 O29 87.2(2) . .
O23 W7 O29 86.6(2) . .
O32 W7 O22 169.3(3) . .
O28 W7 O22 87.1(2) . .
O31 W7 O22 74.4(2) . .
O23 W7 O22 83.0(2) . .
O29 W7 O22 72.9(2) . .
O33 W8 O29 99.2(3) . .
O33 W8 O24 102.7(3) . .
O29 W8 O24 90.7(3) . .
O33 W8 O30 99.6(3) . .
O29 W8 O30 89.6(3) . .
O24 W8 O30 157.4(2) . .
O33 W8 O25 102.1(3) . .
O29 W8 O25 158.7(2) . .
O24 W8 O25 83.7(3) . .
O30 W8 O25 87.9(3) . .
O33 W8 O22 170.8(3) . .
O29 W8 O22 73.6(2) . .
O24 W8 O22 83.5(2) . .
O30 W8 O22 74.9(2) . .
O25 W8 O22 85.3(2) . .
O34 W9 O26 102.1(3) . .
O34 W9 O30 99.6(3) . .
O26 W9 O30 91.0(3) . .
O34 W9 O31 100.9(3) . .
O26 W9 O31 156.9(3) . .
O30 W9 O31 87.8(3) . .
O34 W9 O27 102.3(3) . .
O26 W9 O27 85.1(3) . .
O30 W9 O27 158.1(2) . .
O31 W9 O27 87.5(3) . .
O34 W9 O22 169.9(3) . .
O26 W9 O22 85.3(2) . .
O30 W9 O22 73.1(2) . .
O31 W9 O22 72.2(2) . .
O27 W9 O22 85.1(2) . .
O37 Dy1 O35 80.8(2) . .
O37 Dy1 O39 77.4(3) . .
O35 Dy1 O39 143.6(3) . .
O37 Dy1 O36 72.8(3) . .
O35 Dy1 O36 83.9(2) . .
O39 Dy1 O36 116.3(3) . .
O37 Dy1 O38 116.9(3) . .
O35 Dy1 O38 143.7(3) . .
O39 Dy1 O38 72.6(3) . .
O36 Dy1 O38 73.1(3) . .
O37 Dy1 O5 140.2(2) . .
O35 Dy1 O5 71.2(2) . .
O39 Dy1 O5 140.2(2) . .
O36 Dy1 O5 76.6(3) . .
O38 Dy1 O5 76.3(2) . .
O37 Dy1 O16 145.7(2) . .
O35 Dy1 O16 93.2(2) . .
O39 Dy1 O16 88.8(2) . .
O36 Dy1 O16 140.6(3) . .
O38 Dy1 O16 87.7(2) . .
O5 Dy1 O16 65.4(2) . .
O37 Dy1 O4 82.1(2) . .
O35 Dy1 O4 70.3(2) . .
O39 Dy1 O4 78.1(2) . .
O36 Dy1 O4 146.5(2) . .
O38 Dy1 O4 139.6(2) . .
O5 Dy1 O4 112.8(2) . .
O16 Dy1 O4 64.2(2) . .
O37 Dy1 Cu2 111.53(19) . .
O35 Dy1 Cu2 35.53(15) . .
O39 Dy1 Cu2 166.09(19) . .
O36 Dy1 Cu2 77.2(2) . .
O38 Dy1 Cu2 110.4(2) . .
O5 Dy1 Cu2 35.70(14) . .
O16 Dy1 Cu2 77.94(15) . .
O4 Dy1 Cu2 92.33(15) . .
O37 Dy1 Cu1 79.03(19) . .
O35 Dy1 Cu1 35.09(14) . .
O39 Dy1 Cu1 111.3(2) . .
O36 Dy1 Cu1 116.18(19) . .
O38 Dy1 Cu1 163.99(19) . .
O5 Dy1 Cu1 92.67(14) . .
O16 Dy1 Cu1 77.05(14) . .
O4 Dy1 Cu1 35.18(14) . .
Cu2 Dy1 Cu1 62.02(2) . .
O37 Dy1 W4 111.81(19) . .
O35 Dy1 W4 86.61(14) . .
O39 Dy1 W4 75.06(19) . .
O36 Dy1 W4 168.7(2) . .
O38 Dy1 W4 112.0(2) . .
O5 Dy1 W4 94.51(14) . .
O16 Dy1 W4 33.85(14) . .
O4 Dy1 W4 31.78(15) . .
Cu2 Dy1 W4 91.46(2) . .
Cu1 Dy1 W4 56.545(19) . .
O37 Dy1 W5 168.31(18) . .
O35 Dy1 W5 87.52(15) . .
O39 Dy1 W5 112.2(2) . .
O36 Dy1 W5 107.1(2) . .
O38 Dy1 W5 73.50(19) . .
O5 Dy1 W5 33.27(14) . .
O16 Dy1 W5 33.54(15) . .
O4 Dy1 W5 93.15(15) . .
Cu2 Dy1 W5 57.79(2) . .
Cu1 Dy1 W5 90.90(2) . .
W4 Dy1 W5 66.212(11) . .
O1 Cu1 O3 90.1(2) 3_666 .
O1 Cu1 O4 176.9(3) 3_666 .
O3 Cu1 O4 93.0(3) . .
O1 Cu1 O35 90.5(2) 3_666 .
O3 Cu1 O35 176.8(3) . .
O4 Cu1 O35 86.4(3) . .
O1 Cu1 O20 103.5(2) 3_666 .
O3 Cu1 O20 78.1(2) . .
O4 Cu1 O20 77.5(2) . .
O35 Cu1 O20 104.8(2) . .
O1 Cu1 Dy1 132.30(16) 3_666 .
O3 Cu1 Dy1 137.44(18) . .
O4 Cu1 Dy1 44.61(19) . .
O35 Cu1 Dy1 41.83(17) . .
O20 Cu1 Dy1 92.69(14) . .
O6 Cu2 O2 90.8(2) . .
O6 Cu2 O5 92.8(3) . .
O2 Cu2 O5 176.4(3) . .
O6 Cu2 O35 176.7(2) . .
O2 Cu2 O35 90.2(2) . .
O5 Cu2 O35 86.2(2) . .
O6 Cu2 O21 79.6(2) . .
O2 Cu2 O21 102.9(2) . .
O5 Cu2 O21 77.4(2) . .
O35 Cu2 O21 103.3(2) . .
O6 Cu2 Dy1 136.36(18) . .
O2 Cu2 Dy1 132.68(18) . .
O5 Cu2 Dy1 43.79(18) . .
O35 Cu2 Dy1 42.45(16) . .
O21 Cu2 Dy1 91.65(15) . .
O2 Fe1 O2 180.0 . 3_666
O2 Fe1 O1 92.0(2) . .
O2 Fe1 O1 88.0(2) 3_666 .
O2 Fe1 O1 88.0(2) . 3_666
O2 Fe1 O1 92.0(2) 3_666 3_666
O1 Fe1 O1 180.0(3) . 3_666
O2 Fe1 O19 100.1(2) . .
O2 Fe1 O19 79.9(2) 3_666 .
O1 Fe1 O19 79.6(2) . .
O1 Fe1 O19 100.4(2) 3_666 .
O2 Fe1 O19 79.9(2) . 3_666
O2 Fe1 O19 100.1(2) 3_666 3_666
O1 Fe1 O19 100.4(2) . 3_666
O1 Fe1 O19 79.6(2) 3_666 3_666
O19 Fe1 O19 180.0 . 3_666
O21 Si1 O20 111.5(3) . .
O21 Si1 O22 108.2(3) . .
O20 Si1 O22 108.3(3) . .
O21 Si1 O19 109.3(3) . .
O20 Si1 O19 108.6(3) . .
O22 Si1 O19 111.0(3) . .
W1 O1 Cu1 114.8(3) . 3_666
W1 O1 Fe1 113.3(3) . .
Cu1 O1 Fe1 124.6(3) 3_666 .
W2 O2 Cu2 114.1(3) 3_666 .
W2 O2 Fe1 112.7(3) 3_666 .
Cu2 O2 Fe1 125.9(3) . .
Cu1 O3 W3 112.6(3) . .
W4 O4 Cu1 113.5(3) . .
W4 O4 Dy1 105.9(3) . .
Cu1 O4 Dy1 100.2(3) . .
W5 O5 Cu2 112.5(3) . .
W5 O5 Dy1 105.6(3) . .
Cu2 O5 Dy1 100.5(2) . .
W6 O6 Cu2 113.6(3) . .
W2 O13 W1 121.9(3) . .
W2 O14 W3 150.2(3) . .
W4 O15 W3 120.1(3) . .
W5 O16 W4 145.9(3) . .
W5 O16 Dy1 104.1(2) . .
W4 O16 Dy1 103.5(3) . .
W5 O17 W6 121.4(3) . .
W1 O18 W6 151.8(3) . .
Si1 O19 Fe1 127.9(3) . .
Si1 O19 W2 121.7(3) . .
Fe1 O19 W2 93.0(2) . .
Si1 O19 W1 121.1(3) . .
Fe1 O19 W1 93.3(2) . .
W2 O19 W1 90.37(19) . .
Si1 O20 Cu1 118.0(3) . .
Si1 O20 W3 126.2(3) . .
Cu1 O20 W3 92.7(2) . .
Si1 O20 W4 127.3(3) . .
Cu1 O20 W4 90.6(2) . .
W3 O20 W4 92.1(2) . .
Si1 O21 Cu2 119.4(3) . .
Si1 O21 W5 127.2(3) . .
Cu2 O21 W5 92.9(2) . .
Si1 O21 W6 126.8(3) . .
Cu2 O21 W6 88.22(19) . .
W5 O21 W6 91.56(19) . .
Si1 O22 W7 124.9(3) . .
Si1 O22 W8 125.8(3) . .
W7 O22 W8 93.6(2) . .
Si1 O22 W9 120.8(3) . .
W7 O22 W9 91.50(19) . .
W8 O22 W9 90.65(19) . .
W1 O23 W7 150.7(3) . .
W2 O24 W8 153.5(4) . .
W3 O25 W8 151.2(3) . .
W9 O26 W4 154.6(3) . .
W5 O27 W9 151.6(4) . .
W7 O28 W6 151.1(3) . .
W8 O29 W7 119.8(3) . .
W9 O30 W8 121.3(3) . .
W9 O31 W7 121.9(3) . .
Cu2 O35 Cu1 120.9(3) . .
Cu2 O35 Dy1 102.0(2) . .
Cu1 O35 Dy1 103.1(2) . .
C2 O36 Dy1 134.5(8) . .
C4 O37 Dy1 135.9(7) . .
C7 O38 Dy1 133.1(8) . .
C9 O39 Dy1 131.4(8) . .
F1 C1 F2 106.2(14) . .
F1 C1 F3 107.7(14) . .
F2 C1 F3 106.6(14) . .
F1 C1 C2 112.1(13) . .
F2 C1 C2 113.8(13) . .
F3 C1 C2 110.1(13) . .
O36 C2 C3 128.5(11) . .
O36 C2 C1 112.7(11) . .
C3 C2 C1 118.8(11) . .
C2 C3 C4 119.9(11) . .
O37 C4 C3 127.6(11) . .
O37 C4 C5 114.0(10) . .
C3 C4 C5 118.4(11) . .
F6 C5 F5 104.9(11) . .
F6 C5 F4 105.5(12) . .
F5 C5 F4 107.5(11) . .
F6 C5 C4 115.1(11) . .
F5 C5 C4 110.9(11) . .
F4 C5 C4 112.4(11) . .
F7 C6 F9 108.4(11) . .
F7 C6 F8 107.5(11) . .
F9 C6 F8 105.8(11) . .
F7 C6 C7 115.6(11) . .
F9 C6 C7 109.4(11) . .
F8 C6 C7 109.7(11) . .
O38 C7 C8 126.9(12) . .
O38 C7 C6 115.4(11) . .
C8 C7 C6 117.6(12) . .
C7 C8 C9 121.5(13) . .
O39 C9 C8 128.2(12) . .
O39 C9 C10 115.3(11) . .
C8 C9 C10 116.5(12) . .
F12 C10 F10 105.5(13) . .
F12 C10 F11 107.2(13) . .
F10 C10 F11 104.3(12) . .
F12 C10 C9 114.4(13) . .
F10 C10 C9 113.4(11) . .
F11 C10 C9 111.3(11) . .
C101 N101 C121 111.3(8) . .
C101 N101 C111 107.5(8) . .
C121 N101 C111 112.0(8) . .
C101 N101 C131 110.5(8) . .
C121 N101 C131 105.7(8) . .
C111 N101 C131 109.8(8) . .
N101 C101 C102 114.9(9) . .
C101 C102 C103 108.5(10) . .
C102 C103 C104 111.2(12) . .
C112 C111 N101 114.7(9) . .
C111 C112 C113 109.8(10) . .
C114 C113 C112 111.5(10) . .
N101 C121 C122 117.0(9) . .
C121 C122 C123 108.6(9) . .
C122 C123 C124 111.5(10) . .
C132 C131 N101 116.4(9) . .
C131 C132 C133 106.4(10) . .
C134 C133 C132 109.4(13) . .
C221 N201 C201 106.2(9) . .
C221 N201 C211 112.0(8) . .
C201 N201 C211 111.5(9) . .
C221 N201 C231 111.4(9) . .
C201 N201 C231 109.7(8) . .
C211 N201 C231 106.2(8) . .
C202 C201 N201 114.5(10) . .
C201 C202 C203 108.6(10) . .
C204 C203 C202 110.2(11) . .
C212 C211 N201 113.7(9) . .
C211 C212 C213 108.3(10) . .
C214 C213 C212 111.6(10) . .
N201 C221 C222 115.1(10) . .
C223 C222 C221 112.5(12) . .
C222 C223 C224 115.9(15) . .
C232 C231 N201 114.2(9) . .
C233 C232 C231 108.7(10) . .
C232 C233 C234 113.0(11) . .
C301 N301 C331 107.9(7) . .
C301 N301 C311 111.1(7) . .
C331 N301 C311 111.3(7) . .
C301 N301 C321 110.4(7) . .
C331 N301 C321 110.2(7) . .
C311 N301 C321 105.9(7) . .
N301 C301 C302 115.4(8) . .
C301 C302 C303 110.1(9) . .
C304 C303 C302 113.4(10) . .
N301 C311 C312 114.8(9) . .
C311 C312 C313 108.0(10) . .
C312 C313 C314 108.6(12) . .
C322 C321 N301 115.1(8) . .
C321 C322 C323 108.4(9) . .
C322 C323 C324 111.6(10) . .
C332 C331 N301 116.2(8) . .
C331 C332 C333 109.5(8) . .
C334 C333 C332 111.2(9) . .
Cl12 C11 Cl11 109.6(15) . .
Cl22 C21 Cl21 110.2(9) . .
Cl31 C31 Cl32 79.2(12) . .
C31 Cl31 Cl32 55.5(8) . .
C31 Cl32 Cl31 45.3(8) . .

loop_
_geom_bond_atom_site_label_1
_geom_bond_atom_site_label_2
_geom_bond_distance
_geom_bond_site_symmetry_2
W1 O7 1.714(6) .
W1 O18 1.898(6) .
W1 O23 1.901(6) .
W1 O1 1.927(6) .
W1 O13 1.942(5) .
W1 O19 2.401(6) .
W2 O8 1.715(6) .
W2 O14 1.883(6) .
W2 O24 1.908(6) .
W2 O2 1.922(6) 3_666
W2 O13 1.940(6) .
W2 O19 2.383(5) .
W3 O9 1.708(6) .
W3 O25 1.897(6) .
W3 O15 1.922(6) .
W3 O14 1.927(6) .
W3 O3 1.986(6) .
W3 O20 2.302(5) .
W4 O10 1.720(6) .
W4 O4 1.889(6) .
W4 O15 1.906(6) .
W4 O26 1.930(6) .
W4 O16 1.976(6) .
W4 O20 2.306(6) .
W4 Dy1 3.4501(5) .
W5 O11 1.713(6) .
W5 O17 1.882(6) .
W5 O27 1.895(6) .
W5 O5 1.972(6) .
W5 O16 1.972(6) .
W5 O21 2.298(5) .
W5 Dy1 3.4620(6) .
W6 O12 1.710(6) .
W6 O6 1.879(6) .
W6 O18 1.920(6) .
W6 O17 1.930(6) .
W6 O28 1.980(6) .
W6 O21 2.340(6) .
W7 O32 1.716(6) .
W7 O28 1.880(6) .
W7 O31 1.920(6) .
W7 O23 1.926(6) .
W7 O29 1.973(6) .
W7 O22 2.295(6) .
W8 O33 1.711(7) .
W8 O29 1.906(6) .
W8 O24 1.916(6) .
W8 O30 1.918(6) .
W8 O25 1.947(6) .
W8 O22 2.311(5) .
W9 O34 1.710(6) .
W9 O26 1.896(6) .
W9 O30 1.915(6) .
W9 O31 1.919(6) .
W9 O27 1.923(6) .
W9 O22 2.388(6) .
Dy1 O37 2.310(7) .
Dy1 O35 2.318(6) .
Dy1 O39 2.323(8) .
Dy1 O36 2.334(7) .
Dy1 O38 2.349(7) .
Dy1 O5 2.364(6) .
Dy1 O16 2.405(6) .
Dy1 O4 2.416(7) .
Dy1 Cu2 3.3590(11) .
Dy1 Cu1 3.3854(11) .
Cu1 O1 1.956(6) 3_666
Cu1 O3 1.977(6) .
Cu1 O4 1.982(6) .
Cu1 O35 1.998(6) .
Cu1 O20 2.251(6) .
Cu2 O6 1.943(6) .
Cu2 O2 1.948(5) .
Cu2 O5 1.994(6) .
Cu2 O35 1.996(6) .
Cu2 O21 2.253(6) .
Fe1 O2 1.992(5) .
Fe1 O2 1.992(5) 3_666
Fe1 O1 1.999(6) .
Fe1 O1 2.000(6) 3_666
Fe1 O19 2.102(5) .
Fe1 O19 2.102(5) 3_666
Si1 O21 1.617(6) .
Si1 O20 1.625(6) .
Si1 O22 1.634(6) .
Si1 O19 1.649(6) .
O1 Cu1 1.956(6) 3_666
O2 W2 1.922(6) 3_666
O36 C2 1.248(13) .
O37 C4 1.255(13) .
O38 C7 1.247(14) .
O39 C9 1.270(14) .
C1 F1 1.311(18) .
C1 F2 1.318(18) .
C1 F3 1.328(19) .
C1 C2 1.542(19) .
C2 C3 1.384(16) .
C3 C4 1.395(16) .
C4 C5 1.503(17) .
C5 F6 1.321(16) .
C5 F5 1.323(16) .
C5 F4 1.342(15) .
C6 F7 1.270(15) .
C6 F9 1.322(15) .
C6 F8 1.368(16) .
C6 C7 1.537(18) .
C7 C8 1.356(18) .
C8 C9 1.390(18) .
C9 C10 1.523(17) .
C10 F12 1.265(19) .
C10 F10 1.312(16) .
C10 F11 1.318(17) .
N101 C101 1.517(14) .
N101 C121 1.521(14) .
N101 C111 1.524(14) .
N101 C131 1.542(13) .
C101 C102 1.521(16) .
C102 C103 1.526(18) .
C103 C104 1.56(2) .
C111 C112 1.517(16) .
C112 C113 1.542(17) .
C113 C114 1.530(17) .
C121 C122 1.522(15) .
C122 C123 1.547(16) .
C123 C124 1.551(18) .
C131 C132 1.517(15) .
C132 C133 1.587(19) .
C133 C134 1.53(2) .
N201 C221 1.511(15) .
N201 C201 1.537(15) .
N201 C211 1.544(15) .
N201 C231 1.555(15) .
C201 C202 1.530(17) .
C202 C203 1.555(18) .
C203 C204 1.55(2) .
C211 C212 1.515(17) .
C212 C213 1.558(17) .
C213 C214 1.529(19) .
C221 C222 1.535(19) .
C222 C223 1.53(2) .
C223 C224 1.54(3) .
C231 C232 1.525(17) .
C232 C233 1.506(18) .
C233 C234 1.533(19) .
N301 C301 1.515(13) .
N301 C331 1.522(12) .
N301 C311 1.522(13) .
N301 C321 1.541(12) .
C301 C302 1.520(14) .
C302 C303 1.550(16) .
C303 C304 1.516(17) .
C311 C312 1.536(16) .
C312 C313 1.548(19) .
C313 C314 1.57(2) .
C321 C322 1.490(13) .
C322 C323 1.528(15) .
C323 C324 1.551(19) .
C331 C332 1.517(14) .
C332 C333 1.538(14) .
C333 C334 1.525(15) .
C11 Cl12 1.58(3) .
C11 Cl11 1.89(3) .
C21 Cl22 1.751(18) .
C21 Cl21 1.790(17) .
C31 Cl31 1.71(2) .
C31 Cl32 1.983(18) .
Cl31 Cl32 2.36(3) .

loop_
_geom_torsion_atom_site_label_1
_geom_torsion_atom_site_label_2
_geom_torsion_atom_site_label_3
_geom_torsion_atom_site_label_4
_geom_torsion
_geom_torsion_site_symmetry_1
O10 W4 O4 Cu1 167.5(3) .
O15 W4 O4 Cu1 67.4(4) .
O26 W4 O4 Cu1 -34.1(8) .
O16 W4 O4 Cu1 -93.9(4) .
O20 W4 O4 Cu1 -5.3(3) .
Dy1 W4 O4 Cu1 -109.0(4) .
O10 W4 O4 Dy1 -83.5(3) .
O15 W4 O4 Dy1 176.3(3) .
O26 W4 O4 Dy1 74.9(7) .
O16 W4 O4 Dy1 15.0(3) .
O20 W4 O4 Dy1 103.7(3) .
O12 W6 O6 Cu2 173.8(3) .
O18 W6 O6 Cu2 -85.0(3) .
O17 W6 O6 Cu2 73.4(3) .
O28 W6 O6 Cu2 -8.4(9) .
O21 W6 O6 Cu2 1.2(3) .
O8 W2 O14 W3 -127.4(6) .
O24 W2 O14 W3 -26.0(7) .
O2 W2 O14 W3 134.3(7) 3_666
O13 W2 O14 W3 48.2(11) .
O19 W2 O14 W3 59.9(6) .
O11 W5 O17 W6 173.1(4) .
O27 W5 O17 W6 -85.4(4) .
O5 W5 O17 W6 73.5(4) .
O16 W5 O17 W6 6.4(10) .
O21 W5 O17 W6 -2.5(3) .
Dy1 W5 O17 W6 70.5(4) .
O7 W1 O18 W6 132.0(7) .
O23 W1 O18 W6 30.1(7) .
O1 W1 O18 W6 -129.6(7) .
O13 W1 O18 W6 -47.7(11) .
O19 W1 O18 W6 -55.7(7) .
O21 Si1 O19 Fe1 60.2(5) .
O20 Si1 O19 Fe1 -61.7(4) .
O22 Si1 O19 Fe1 179.4(3) .
O21 Si1 O19 W2 -175.9(3) .
O20 Si1 O19 W2 62.3(4) .
O22 Si1 O19 W2 -56.6(4) .
O21 Si1 O19 W1 -63.5(4) .
O20 Si1 O19 W1 174.7(3) .
O22 Si1 O19 W1 55.8(4) .
O21 Si1 O20 Cu1 -62.5(4) .
O22 Si1 O20 Cu1 178.6(3) .
O19 Si1 O20 Cu1 58.0(4) .
O21 Si1 O20 W3 -179.7(3) .
O22 Si1 O20 W3 61.4(4) .
O19 Si1 O20 W3 -59.2(4) .
O21 Si1 O20 W4 52.3(5) .
O22 Si1 O20 W4 -66.6(4) .
O19 Si1 O20 W4 172.8(3) .
O20 Si1 O21 Cu2 64.3(4) .
O22 Si1 O21 Cu2 -176.7(3) .
O19 Si1 O21 Cu2 -55.8(4) .
O20 Si1 O21 W5 -55.7(5) .
O22 Si1 O21 W5 63.3(5) .
O19 Si1 O21 W5 -175.8(3) .
O20 Si1 O21 W6 176.5(3) .
O22 Si1 O21 W6 -64.5(4) .
O19 Si1 O21 W6 56.5(4) .
O21 Si1 O22 W7 55.3(4) .
O20 Si1 O22 W7 176.3(3) .
O19 Si1 O22 W7 -64.6(4) .
O21 Si1 O22 W8 -178.2(3) .
O20 Si1 O22 W8 -57.2(4) .
O19 Si1 O22 W8 62.0(4) .
O21 Si1 O22 W9 -61.7(4) .
O20 Si1 O22 W9 59.3(4) .
O19 Si1 O22 W9 178.4(3) .
O9 W3 O25 W8 -131.6(7) .
O15 W3 O25 W8 128.6(7) .
O14 W3 O25 W8 -30.8(7) .
O3 W3 O25 W8 40.2(12) .
O20 W3 O25 W8 55.2(7) .
O34 W9 O26 W4 -130.9(8) .
O30 W9 O26 W4 129.0(8) .
O31 W9 O26 W4 42.3(12) .
O27 W9 O26 W4 -29.4(8) .
O22 W9 O26 W4 56.1(8) .
O11 W5 O27 W9 -131.1(8) .
O17 W5 O27 W9 128.5(8) .
O5 W5 O27 W9 26.7(13) .
O16 W5 O27 W9 -32.0(8) .
O21 W5 O27 W9 54.6(7) .
Dy1 W5 O27 W9 -28.4(9) .
O32 W7 O28 W6 -130.7(7) .
O31 W7 O28 W6 129.2(8) .
O23 W7 O28 W6 -28.2(7) .
O29 W7 O28 W6 42.5(13) .
O22 W7 O28 W6 55.0(7) .
Dy1 O36 C2 C3 12.0(19) .
Dy1 O36 C2 C1 -169.6(8) .
F1 C1 C2 O36 -64.6(16) .
F2 C1 C2 O36 174.8(12) .
F3 C1 C2 O36 55.2(16) .
F1 C1 C2 C3 113.9(14) .
F2 C1 C2 C3 -6.6(19) .
F3 C1 C2 C3 -126.2(14) .
O36 C2 C3 C4 -5(2) .
C1 C2 C3 C4 176.6(12) .
Dy1 O37 C4 C3 -4.8(19) .
Dy1 O37 C4 C5 172.5(8) .
C2 C3 C4 O37 1.5(19) .
C2 C3 C4 C5 -175.8(11) .
O37 C4 C5 F6 -169.7(11) .
C3 C4 C5 F6 8.0(17) .
O37 C4 C5 F5 -50.8(14) .
C3 C4 C5 F5 126.8(12) .
O37 C4 C5 F4 69.5(14) .
C3 C4 C5 F4 -112.8(13) .
Dy1 O38 C7 C8 15(2) .
Dy1 O38 C7 C6 -166.7(8) .
F7 C6 C7 O38 10.4(17) .
F9 C6 C7 O38 -112.3(12) .
F8 C6 C7 O38 132.1(11) .
F7 C6 C7 C8 -171.5(12) .
F9 C6 C7 C8 65.8(16) .
F8 C6 C7 C8 -49.8(16) .
O38 C7 C8 C9 8(2) .
C6 C7 C8 C9 -170.2(12) .
Dy1 O39 C9 C8 -15.4(19) .
Dy1 O39 C9 C10 167.7(7) .
C7 C8 C9 O39 -8(2) .
C7 C8 C9 C10 169.2(12) .
O39 C9 C10 F12 6.5(18) .
C8 C9 C10 F12 -170.7(14) .
O39 C9 C10 F10 -114.5(13) .
C8 C9 C10 F10 68.2(15) .
O39 C9 C10 F11 128.2(12) .
C8 C9 C10 F11 -49.0(16) .
C121 N101 C101 C102 55.1(12) .
C111 N101 C101 C102 178.1(9) .
C131 N101 C101 C102 -62.0(11) .
N101 C101 C102 C103 171.8(9) .
C101 C102 C103 C104 -177.9(11) .
C101 N101 C111 C112 175.9(9) .
C121 N101 C111 C112 -61.5(12) .
C131 N101 C111 C112 55.6(11) .
N101 C111 C112 C113 -175.7(9) .
C111 C112 C113 C114 174.8(10) .
C101 N101 C121 C122 59.7(12) .
C111 N101 C121 C122 -60.7(12) .
C131 N101 C121 C122 179.7(9) .
N101 C121 C122 C123 -172.8(9) .
C121 C122 C123 C124 77.2(12) .
C101 N101 C131 C132 -61.5(11) .
C121 N101 C131 C132 177.9(9) .
C111 N101 C131 C132 57.0(11) .
N101 C131 C132 C133 173.5(9) .
C131 C132 C133 C134 178.0(12) .
C221 N201 C201 C202 -175.9(10) .
C211 N201 C201 C202 61.9(12) .
C231 N201 C201 C202 -55.4(12) .
N201 C201 C202 C203 -177.3(10) .
C201 C202 C203 C204 -172.2(11) .
C221 N201 C211 C212 -65.6(12) .
C201 N201 C211 C212 53.2(12) .
C231 N201 C211 C212 172.6(9) .
N201 C211 C212 C213 -179.4(9) .
C211 C212 C213 C214 173.6(10) .
C201 N201 C221 C222 -179.5(10) .
C211 N201 C221 C222 -57.6(13) .
C231 N201 C221 C222 61.2(13) .
N201 C221 C222 C223 -177.0(11) .
C221 C222 C223 C224 68.9(19) .
C221 N201 C231 C232 57.9(12) .
C201 N201 C231 C232 -59.4(12) .
C211 N201 C231 C232 -179.9(9) .
N201 C231 C232 C233 177.5(10) .
C231 C232 C233 C234 -177.9(11) .
C331 N301 C301 C302 179.7(8) .
C311 N301 C301 C302 57.4(11) .
C321 N301 C301 C302 -59.8(10) .
N301 C301 C302 C303 170.1(8) .
C301 C302 C303 C304 175.6(10) .
C301 N301 C311 C312 62.0(11) .
C331 N301 C311 C312 -58.3(11) .
C321 N301 C311 C312 -178.1(8) .
N301 C311 C312 C313 -179.4(9) .
C311 C312 C313 C314 -175.8(11) .
C301 N301 C321 C322 -51.1(10) .
C331 N301 C321 C322 68.0(10) .
C311 N301 C321 C322 -171.4(8) .
N301 C321 C322 C323 -176.4(8) .
C321 C322 C323 C324 175.8(9) .
C301 N301 C331 C332 -169.4(8) .
C311 N301 C331 C332 -47.2(11) .
C321 N301 C331 C332 70.0(10) .
N301 C331 C332 C333 -173.8(8) .
C331 C332 C333 C334 -169.2(8) .
